data_4328772
loop_
_publ_author_name
'Shih-Wey Yeh'
'Chih-Wei Lin'
'Ya-Wen Li'
'I-Jui Hsu'
'Chien-Hong Chen'
'Ling-Yun Jang'
'Jyh-Fu Lee'
'Wen-Feng Liaw'

_publ_section_title
;
 Insight into the Dinuclear {Fe(NO)2}10{Fe(NO)2}10 and Mononuclear
 {Fe(NO)2}10 Dinitrosyliron Complexes
;
_journal_name_full 'Inorganic Chemistry'
_journal_page_first 4076
_journal_page_last 4087
_journal_paper_doi 10.1021/ic202332d
_journal_volume 51
_journal_year 2012
_chemical_formula_moiety 'C28 H58 Fe K2 N2 O14 S2'
_chemical_formula_sum 'C28 H58 Fe K2 N2 O14 S2'
_chemical_formula_weight 844.93
_chemical_name_systematic
;
 ?
;
_space_group_IT_number 14
_symmetry_cell_setting monoclinic
_symmetry_space_group_name_Hall '-P 2ybc'
_symmetry_space_group_name_H-M 'P 1 21/c 1'
_atom_sites_solution_hydrogens geom
_atom_sites_solution_primary direct
_atom_sites_solution_secondary difmap
_audit_creation_method SHELXL-97
_cell_angle_alpha 90.00
_cell_angle_beta 104.132(3)
_cell_angle_gamma 90.00
_cell_formula_units_Z 4
_cell_length_a 21.638(3)
_cell_length_b 10.7360(17)
_cell_length_c 20.609(3)
_cell_measurement_reflns_used 0
_cell_measurement_temperature 200(2)
_cell_measurement_theta_max 0
_cell_measurement_theta_min 0
_cell_volume 4642.7(12)
_computing_molecular_graphics 'Ortep-3 for Windows (Farrugia, 1997)'
_computing_publication_material 'WinGX publication routines (Farrugia, 1999)'
_computing_structure_refinement 'SHELXL-97 (Sheldrick, 1997)'
_computing_structure_solution 'SHELXS-86 (Sheldrick, 1986)'
_diffrn_ambient_temperature 200(2)
_diffrn_measured_fraction_theta_full 0.996
_diffrn_measured_fraction_theta_max 0.996
_diffrn_radiation_monochromator graphite
_diffrn_radiation_source 'fine-focus sealed tube'
_diffrn_radiation_type MoK\a
_diffrn_radiation_wavelength 0.71073
_diffrn_reflns_av_R_equivalents 0.0869
_diffrn_reflns_av_sigmaI/netI 0.1407
_diffrn_reflns_limit_h_max 19
_diffrn_reflns_limit_h_min -25
_diffrn_reflns_limit_k_max 12
_diffrn_reflns_limit_k_min -12
_diffrn_reflns_limit_l_max 24
_diffrn_reflns_limit_l_min -22
_diffrn_reflns_number 24680
_diffrn_reflns_theta_full 25.10
_diffrn_reflns_theta_max 25.10
_diffrn_reflns_theta_min 1.94
_exptl_absorpt_coefficient_mu 0.647
_exptl_absorpt_correction_T_max 0.9622
_exptl_absorpt_correction_T_min 0.8053
_exptl_absorpt_correction_type multi-scan
_exptl_crystal_colour green(dark)
_exptl_crystal_density_diffrn 1.209
_exptl_crystal_description prism
_exptl_crystal_F_000 1792
_exptl_crystal_size_max 0.35
_exptl_crystal_size_mid 0.23
_exptl_crystal_size_min 0.06
_refine_diff_density_max 0.271
_refine_diff_density_min -0.230
_refine_diff_density_rms 0.059
_refine_ls_extinction_method none
_refine_ls_goodness_of_fit_ref 0.809
_refine_ls_hydrogen_treatment constr
_refine_ls_matrix_type full
_refine_ls_number_parameters 442
_refine_ls_number_reflns 8237
_refine_ls_number_restraints 0
_refine_ls_restrained_S_all 0.809
_refine_ls_R_factor_all 0.1401
_refine_ls_R_factor_gt 0.0557
_refine_ls_shift/su_max 0.000
_refine_ls_shift/su_mean 0.000
_refine_ls_structure_factor_coef Fsqd
_refine_ls_weighting_details 'calc w=1/[\s^2^(Fo^2^)+(0.0494P)^2^+0.0000P] where P=(Fo^2^+2Fc^2^)/3'
_refine_ls_weighting_scheme calc
_refine_ls_wR_factor_gt 0.1000
_refine_ls_wR_factor_ref 0.1195
_reflns_number_gt 3673
_reflns_number_total 8237
_reflns_threshold_expression >2sigma(I)
_cod_data_source_file ic202332d_complex3.cif
_cod_data_source_block a12665
_cod_original_cell_volume 4642.7(13)
_cod_original_sg_symbol_H-M 'P 21/c'
_cod_database_code 4328772

loop_
_symmetry_equiv_pos_as_xyz
'x, y, z'
'-x, y+1/2, -z+1/2'
'-x, -y, -z'
'x, -y-1/2, z-1/2'

loop_
_atom_site_label
_atom_site_type_symbol
_atom_site_fract_x
_atom_site_fract_y
_atom_site_fract_z
_atom_site_U_iso_or_equiv
_atom_site_adp_type
_atom_site_occupancy
_atom_site_symmetry_multiplicity
_atom_site_calc_flag
_atom_site_refinement_flags
C1 C 0.1882(3) 0.0476(5) 0.2699(3) 0.0864(17) Uani 1 1 d .
H1A H 0.1469 0.0731 0.2784 0.104 Uiso 1 1 calc R
H1B H 0.1805 -0.0282 0.2418 0.104 Uiso 1 1 calc R
C2 C 0.2320(3) 0.0162(6) 0.3340(3) 0.101(2) Uani 1 1 d .
H2A H 0.2134 -0.0502 0.3558 0.151 Uiso 1 1 calc R
H2B H 0.2394 0.0900 0.3628 0.151 Uiso 1 1 calc R
H2C H 0.2726 -0.0124 0.3262 0.151 Uiso 1 1 calc R
C3 C 0.2379(2) 0.6259(4) 0.2260(2) 0.0616(14) Uani 1 1 d .
H3A H 0.2736 0.6402 0.2657 0.074 Uiso 1 1 calc R
H3B H 0.2458 0.6775 0.1890 0.074 Uiso 1 1 calc R
C4 C 0.1776(2) 0.6684(5) 0.2419(2) 0.0782(16) Uani 1 1 d .
H4A H 0.1812 0.7567 0.2542 0.117 Uiso 1 1 calc R
H4B H 0.1699 0.6193 0.2792 0.117 Uiso 1 1 calc R
H4C H 0.1420 0.6570 0.2025 0.117 Uiso 1 1 calc R
C5 C 0.4200(3) 0.5820(5) 0.2301(3) 0.0879(18) Uani 1 1 d .
H5A H 0.3765 0.5935 0.2364 0.105 Uiso 1 1 calc R
H5B H 0.4316 0.6575 0.2081 0.105 Uiso 1 1 calc R
C6 C 0.4653(3) 0.5646(6) 0.2956(3) 0.090(2) Uani 1 1 d .
H6A H 0.5085 0.5479 0.2895 0.107 Uiso 1 1 calc R
H6B H 0.4671 0.6409 0.3230 0.107 Uiso 1 1 calc R
C7 C 0.4888(3) 0.4364(7) 0.3892(3) 0.101(2) Uani 1 1 d .
H7A H 0.4955 0.5112 0.4182 0.121 Uiso 1 1 calc R
H7B H 0.5302 0.4121 0.3806 0.121 Uiso 1 1 calc R
C8 C 0.4628(3) 0.3323(8) 0.4227(3) 0.101(2) Uani 1 1 d .
H8A H 0.4906 0.3181 0.4679 0.122 Uiso 1 1 calc R
H8B H 0.4197 0.3540 0.4274 0.122 Uiso 1 1 calc R
C9 C 0.4367(3) 0.1177(8) 0.4130(3) 0.096(2) Uani 1 1 d .
H9A H 0.3925 0.1339 0.4165 0.115 Uiso 1 1 calc R
H9B H 0.4635 0.1038 0.4588 0.115 Uiso 1 1 calc R
C10 C 0.4376(3) 0.0065(7) 0.3727(4) 0.098(2) Uani 1 1 d .
H10A H 0.4809 -0.0066 0.3660 0.118 Uiso 1 1 calc R
H10B H 0.4259 -0.0675 0.3959 0.118 Uiso 1 1 calc R
C11 C 0.3891(3) -0.0860(6) 0.2710(4) 0.097(2) Uani 1 1 d .
H11A H 0.3738 -0.1567 0.2937 0.116 Uiso 1 1 calc R
H11B H 0.4314 -0.1079 0.2640 0.116 Uiso 1 1 calc R
C12 C 0.3438(3) -0.0612(6) 0.2060(4) 0.101(2) Uani 1 1 d .
H12A H 0.3373 -0.1380 0.1786 0.121 Uiso 1 1 calc R
H12B H 0.3021 -0.0356 0.2134 0.121 Uiso 1 1 calc R
C13 C 0.3257(3) 0.0654(7) 0.1101(3) 0.094(2) Uani 1 1 d .
H13A H 0.2849 0.0956 0.1178 0.113 Uiso 1 1 calc R
H13B H 0.3168 -0.0092 0.0811 0.113 Uiso 1 1 calc R
C14 C 0.3546(3) 0.1630(7) 0.0770(3) 0.088(2) Uani 1 1 d .
H14A H 0.3976 0.1366 0.0737 0.105 Uiso 1 1 calc R
H14B H 0.3282 0.1775 0.0312 0.105 Uiso 1 1 calc R
C15 C 0.3835(3) 0.3743(7) 0.0849(3) 0.089(2) Uani 1 1 d .
H15A H 0.3579 0.3861 0.0385 0.106 Uiso 1 1 calc R
H15B H 0.4281 0.3567 0.0835 0.106 Uiso 1 1 calc R
C16 C 0.3809(3) 0.4898(6) 0.1254(3) 0.087(2) Uani 1 1 d .
H16A H 0.3942 0.5629 0.1027 0.105 Uiso 1 1 calc R
H16B H 0.3367 0.5039 0.1292 0.105 Uiso 1 1 calc R
C17 C 0.1871(2) 0.3185(6) -0.0231(2) 0.0709(17) Uani 1 1 d .
H17A H 0.1537 0.3189 -0.0656 0.085 Uiso 1 1 calc R
H17B H 0.2278 0.2932 -0.0329 0.085 Uiso 1 1 calc R
C18 C 0.1933(2) 0.4444(6) 0.0071(2) 0.0693(16) Uani 1 1 d .
H18A H 0.2240 0.4427 0.0515 0.083 Uiso 1 1 calc R
H18B H 0.2093 0.5036 -0.0219 0.083 Uiso 1 1 calc R
C19 C 0.1309(3) 0.6090(6) 0.0302(3) 0.0834(17) Uani 1 1 d .
H19A H 0.1404 0.6608 -0.0059 0.100 Uiso 1 1 calc R
H19B H 0.1633 0.6267 0.0721 0.100 Uiso 1 1 calc R
C20 C 0.0673(3) 0.6386(5) 0.0386(3) 0.0847(17) Uani 1 1 d .
H20A H 0.0638 0.7296 0.0445 0.102 Uiso 1 1 calc R
H20B H 0.0349 0.6139 -0.0022 0.102 Uiso 1 1 calc R
C21 C -0.0009(3) 0.6136(6) 0.1126(3) 0.0874(19) Uani 1 1 d .
H21A H -0.0377 0.6072 0.0734 0.105 Uiso 1 1 calc R
H21B H 0.0031 0.7015 0.1277 0.105 Uiso 1 1 calc R
C22 C -0.0113(3) 0.5325(7) 0.1673(3) 0.094(2) Uani 1 1 d .
H22A H 0.0266 0.5341 0.2056 0.113 Uiso 1 1 calc R
H22B H -0.0485 0.5621 0.1829 0.113 Uiso 1 1 calc R
C23 C -0.0377(3) 0.3283(7) 0.1884(3) 0.094(2) Uani 1 1 d .
H23A H -0.0763 0.3571 0.2016 0.113 Uiso 1 1 calc R
H23B H -0.0022 0.3230 0.2290 0.113 Uiso 1 1 calc R
C24 C -0.0494(3) 0.2036(7) 0.1552(3) 0.097(2) Uani 1 1 d .
H24A H -0.0652 0.1446 0.1844 0.117 Uiso 1 1 calc R
H24B H -0.0821 0.2110 0.1124 0.117 Uiso 1 1 calc R
C25 C 0.0005(3) 0.0407(7) 0.1127(3) 0.120(3) Uani 1 1 d .
H25A H -0.0311 0.0450 0.0690 0.144 Uiso 1 1 calc R
H25B H -0.0152 -0.0195 0.1415 0.144 Uiso 1 1 calc R
C26 C 0.0614(4) 0.0000(6) 0.1032(3) 0.123(3) Uani 1 1 d .
H26A H 0.0936 0.0045 0.1464 0.148 Uiso 1 1 calc R
H26B H 0.0579 -0.0881 0.0885 0.148 Uiso 1 1 calc R
C27 C 0.1405(3) 0.0321(6) 0.0457(3) 0.0914(19) Uani 1 1 d .
H27A H 0.1371 -0.0554 0.0301 0.110 Uiso 1 1 calc R
H27B H 0.1736 0.0363 0.0884 0.110 Uiso 1 1 calc R
C28 C 0.1587(2) 0.1118(6) -0.0043(3) 0.0786(17) Uani 1 1 d .
H28A H 0.1975 0.0785 -0.0155 0.094 Uiso 1 1 calc R
H28B H 0.1240 0.1139 -0.0457 0.094 Uiso 1 1 calc R
O1 O 0.09509(16) 0.3616(4) 0.31976(16) 0.0844(12) Uani 1 1 d .
O2 O 0.30576(14) 0.3321(4) 0.41375(15) 0.0849(13) Uani 1 1 d .
O3 O 0.42142(14) 0.4764(3) 0.18909(18) 0.0659(10) Uani 1 1 d .
O4 O 0.44429(15) 0.4624(4) 0.32827(19) 0.0756(11) Uani 1 1 d .
O5 O 0.45994(15) 0.2238(5) 0.38395(16) 0.0828(12) Uani 1 1 d .
O6 O 0.39379(16) 0.0226(4) 0.3108(2) 0.0774(11) Uani 1 1 d .
O7 O 0.36783(15) 0.0341(4) 0.17168(19) 0.0715(10) Uani 1 1 d .
O8 O 0.35910(14) 0.2745(4) 0.11507(14) 0.0674(10) Uani 1 1 d .
O9 O 0.17045(14) 0.2333(4) 0.02244(15) 0.0652(9) Uani 1 1 d .
O10 O 0.13252(15) 0.4826(4) 0.01383(14) 0.0620(9) Uani 1 1 d .
O11 O 0.05532(15) 0.5763(3) 0.09453(17) 0.0720(10) Uani 1 1 d .
O12 O -0.02202(15) 0.4124(5) 0.14200(17) 0.0827(12) Uani 1 1 d .
O13 O 0.00759(16) 0.1596(4) 0.14328(16) 0.0803(11) Uani 1 1 d .
O14 O 0.08176(18) 0.0715(4) 0.05605(17) 0.0828(11) Uani 1 1 d .
S1 S 0.21573(5) 0.17118(11) 0.22314(5) 0.0457(3) Uani 1 1 d .
S2 S 0.23788(5) 0.46332(11) 0.20234(5) 0.0430(3) Uani 1 1 d .
Fe1 Fe 0.21543(3) 0.34577(6) 0.28896(3) 0.03961(19) Uani 1 1 d .
N1 N 0.14402(17) 0.3605(3) 0.30186(16) 0.0495(10) Uani 1 1 d .
N2 N 0.27405(16) 0.3392(4) 0.35694(17) 0.0547(11) Uani 1 1 d .
K1 K 0.36255(4) 0.27087(10) 0.25332(4) 0.0489(3) Uani 1 1 d .
K2 K 0.10574(4) 0.32727(10) 0.12029(4) 0.0478(3) Uani 1 1 d .

loop_
_atom_site_aniso_label
_atom_site_aniso_U_11
_atom_site_aniso_U_22
_atom_site_aniso_U_33
_atom_site_aniso_U_23
_atom_site_aniso_U_13
_atom_site_aniso_U_12
C1 0.116(5) 0.045(4) 0.102(5) 0.008(3) 0.034(4) -0.007(3)
C2 0.166(6) 0.070(5) 0.079(4) 0.015(4) 0.055(4) -0.001(4)
C3 0.066(3) 0.044(4) 0.075(3) -0.013(3) 0.020(3) -0.013(3)
C4 0.074(4) 0.048(4) 0.111(4) -0.016(3) 0.020(3) 0.008(3)
C5 0.074(4) 0.058(4) 0.137(6) -0.011(4) 0.037(4) 0.002(3)
C6 0.064(4) 0.078(5) 0.131(6) -0.047(4) 0.032(4) -0.015(4)
C7 0.076(4) 0.163(7) 0.061(4) -0.036(4) 0.014(4) -0.045(4)
C8 0.063(4) 0.193(8) 0.044(4) -0.027(5) 0.006(3) -0.014(5)
C9 0.065(4) 0.159(8) 0.060(4) 0.042(5) 0.009(3) 0.010(4)
C10 0.079(5) 0.106(7) 0.111(6) 0.043(5) 0.024(4) 0.023(4)
C11 0.101(5) 0.057(5) 0.153(6) 0.021(5) 0.069(5) 0.029(4)
C12 0.104(5) 0.062(5) 0.156(7) -0.031(5) 0.069(5) -0.005(4)
C13 0.070(4) 0.121(7) 0.088(5) -0.048(4) 0.010(4) 0.012(4)
C14 0.061(4) 0.151(7) 0.046(3) -0.024(4) 0.002(3) 0.030(4)
C15 0.067(4) 0.156(7) 0.043(3) 0.018(4) 0.015(3) -0.006(4)
C16 0.066(4) 0.105(6) 0.093(5) 0.054(4) 0.023(4) 0.001(4)
C17 0.058(3) 0.113(6) 0.044(3) 0.001(4) 0.018(3) 0.000(3)
C18 0.064(4) 0.098(5) 0.050(3) -0.002(3) 0.019(3) -0.018(3)
C19 0.112(5) 0.056(5) 0.092(4) -0.007(3) 0.044(4) -0.014(4)
C20 0.123(5) 0.044(4) 0.091(5) 0.001(3) 0.033(4) 0.001(4)
C21 0.062(4) 0.076(5) 0.123(5) -0.035(4) 0.022(4) 0.006(3)
C22 0.068(4) 0.114(6) 0.107(5) -0.043(5) 0.032(4) -0.002(4)
C23 0.073(4) 0.151(7) 0.066(4) 0.018(5) 0.031(3) -0.003(4)
C24 0.057(4) 0.155(8) 0.084(5) 0.041(5) 0.025(3) -0.025(4)
C25 0.137(6) 0.118(7) 0.122(5) -0.046(5) 0.065(5) -0.084(5)
C26 0.195(8) 0.071(5) 0.131(6) -0.035(4) 0.093(6) -0.069(5)
C27 0.110(5) 0.073(5) 0.092(5) -0.027(4) 0.025(4) -0.024(4)
C28 0.072(4) 0.088(5) 0.072(4) -0.029(4) 0.010(3) -0.004(3)
O1 0.053(2) 0.125(4) 0.085(2) -0.001(2) 0.0346(19) 0.018(2)
O2 0.061(2) 0.147(4) 0.039(2) 0.010(2) -0.0017(17) -0.020(2)
O3 0.051(2) 0.075(3) 0.072(2) 0.011(2) 0.0149(19) 0.0005(19)
O4 0.054(2) 0.098(3) 0.076(3) -0.028(2) 0.017(2) -0.018(2)
O5 0.063(2) 0.135(4) 0.051(2) 0.002(3) 0.0161(18) -0.007(2)
O6 0.071(3) 0.077(3) 0.090(3) 0.015(2) 0.029(2) 0.022(2)
O7 0.060(2) 0.074(3) 0.084(3) -0.018(2) 0.023(2) 0.009(2)
O8 0.060(2) 0.105(3) 0.038(2) -0.008(2) 0.0144(16) 0.001(2)
O9 0.066(2) 0.079(3) 0.051(2) -0.011(2) 0.0148(17) -0.001(2)
O10 0.057(2) 0.071(3) 0.056(2) 0.0004(19) 0.0113(16) -0.006(2)
O11 0.062(2) 0.080(3) 0.071(2) -0.012(2) 0.0092(19) 0.004(2)
O12 0.065(2) 0.118(4) 0.068(3) -0.001(3) 0.0213(19) 0.000(2)
O13 0.065(3) 0.105(4) 0.071(2) 0.002(2) 0.0174(19) -0.031(2)
O14 0.084(3) 0.085(3) 0.083(3) -0.025(2) 0.028(2) -0.037(2)
S1 0.0529(7) 0.0386(8) 0.0496(7) -0.0012(6) 0.0202(6) 0.0011(6)
S2 0.0453(7) 0.0413(8) 0.0434(7) -0.0020(6) 0.0129(5) -0.0035(6)
Fe1 0.0392(4) 0.0454(4) 0.0349(4) -0.0022(3) 0.0102(3) 0.0013(3)
N1 0.054(3) 0.049(3) 0.050(2) 0.0022(19) 0.021(2) 0.006(2)
N2 0.051(2) 0.077(3) 0.036(2) 0.002(2) 0.0104(19) -0.011(2)
K1 0.0393(6) 0.0600(8) 0.0469(6) -0.0045(5) 0.0098(5) 0.0035(5)
K2 0.0398(6) 0.0540(8) 0.0487(6) -0.0012(5) 0.0092(5) -0.0065(5)

loop_
_atom_type_symbol
_atom_type_description
_atom_type_scat_dispersion_real
_atom_type_scat_dispersion_imag
_atom_type_scat_source
C C 0.0033 0.0016 'International Tables Vol C Tables 4.2.6.8 and 6.1.1.4'
H H 0.0000 0.0000 'International Tables Vol C Tables 4.2.6.8 and 6.1.1.4'
O O 0.0106 0.0060 'International Tables Vol C Tables 4.2.6.8 and 6.1.1.4'
S S 0.1246 0.1234 'International Tables Vol C Tables 4.2.6.8 and 6.1.1.4'
Fe Fe 0.3463 0.8444 'International Tables Vol C Tables 4.2.6.8 and 6.1.1.4'
N N 0.0061 0.0033 'International Tables Vol C Tables 4.2.6.8 and 6.1.1.4'
K K 0.2009 0.2494 'International Tables Vol C Tables 4.2.6.8 and 6.1.1.4'

loop_
_geom_angle_atom_site_label_1
_geom_angle_atom_site_label_2
_geom_angle_atom_site_label_3
_geom_angle
C2 C1 S1 114.9(4)
C2 C1 H1A 108.5
S1 C1 H1A 108.5
C2 C1 H1B 108.5
S1 C1 H1B 108.5
H1A C1 H1B 107.5
C1 C2 H2A 109.5
C1 C2 H2B 109.5
H2A C2 H2B 109.5
C1 C2 H2C 109.5
H2A C2 H2C 109.5
H2B C2 H2C 109.5
C4 C3 S2 114.2(3)
C4 C3 H3A 108.7
S2 C3 H3A 108.7
C4 C3 H3B 108.7
S2 C3 H3B 108.7
H3A C3 H3B 107.6
C3 C4 H4A 109.5
C3 C4 H4B 109.5
H4A C4 H4B 109.5
C3 C4 H4C 109.5
H4A C4 H4C 109.5
H4B C4 H4C 109.5
O3 C5 C6 109.8(5)
O3 C5 H5A 109.7
C6 C5 H5A 109.7
O3 C5 H5B 109.7
C6 C5 H5B 109.7
H5A C5 H5B 108.2
O4 C6 C5 108.3(5)
O4 C6 H6A 110.0
C5 C6 H6A 110.0
O4 C6 H6B 110.0
C5 C6 H6B 110.0
H6A C6 H6B 108.4
O4 C7 C8 107.9(5)
O4 C7 H7A 110.1
C8 C7 H7A 110.1
O4 C7 H7B 110.1
C8 C7 H7B 110.1
H7A C7 H7B 108.4
O5 C8 C7 109.1(5)
O5 C8 H8A 109.9
C7 C8 H8A 109.9
O5 C8 H8B 109.9
C7 C8 H8B 109.9
H8A C8 H8B 108.3
O5 C9 C10 110.9(5)
O5 C9 H9A 109.5
C10 C9 H9A 109.5
O5 C9 H9B 109.5
C10 C9 H9B 109.5
H9A C9 H9B 108.0
O6 C10 C9 108.5(5)
O6 C10 H10A 110.0
C9 C10 H10A 110.0
O6 C10 H10B 110.0
C9 C10 H10B 110.0
H10A C10 H10B 108.4
O6 C11 C12 108.3(5)
O6 C11 H11A 110.0
C12 C11 H11A 110.0
O6 C11 H11B 110.0
C12 C11 H11B 110.0
H11A C11 H11B 108.4
O7 C12 C11 109.9(5)
O7 C12 H12A 109.7
C11 C12 H12A 109.7
O7 C12 H12B 109.7
C11 C12 H12B 109.7
H12A C12 H12B 108.2
O7 C13 C14 109.4(5)
O7 C13 H13A 109.8
C14 C13 H13A 109.8
O7 C13 H13B 109.8
C14 C13 H13B 109.8
H13A C13 H13B 108.2
O8 C14 C13 108.9(5)
O8 C14 H14A 109.9
C13 C14 H14A 109.9
O8 C14 H14B 109.9
C13 C14 H14B 109.9
H14A C14 H14B 108.3
O8 C15 C16 108.4(4)
O8 C15 H15A 110.0
C16 C15 H15A 110.0
O8 C15 H15B 110.0
C16 C15 H15B 110.0
H15A C15 H15B 108.4
O3 C16 C15 109.7(5)
O3 C16 H16A 109.7
C15 C16 H16A 109.7
O3 C16 H16B 109.7
C15 C16 H16B 109.7
H16A C16 H16B 108.2
O9 C17 C18 108.9(4)
O9 C17 H17A 109.9
C18 C17 H17A 109.9
O9 C17 H17B 109.9
C18 C17 H17B 109.9
H17A C17 H17B 108.3
O10 C18 C17 108.2(4)
O10 C18 H18A 110.1
C17 C18 H18A 110.1
O10 C18 H18B 110.1
C17 C18 H18B 110.1
H18A C18 H18B 108.4
O10 C19 C20 108.6(5)
O10 C19 H19A 110.0
C20 C19 H19A 110.0
O10 C19 H19B 110.0
C20 C19 H19B 110.0
H19A C19 H19B 108.4
O11 C20 C19 111.1(5)
O11 C20 H20A 109.4
C19 C20 H20A 109.4
O11 C20 H20B 109.4
C19 C20 H20B 109.4
H20A C20 H20B 108.0
O11 C21 C22 109.5(5)
O11 C21 H21A 109.8
C22 C21 H21A 109.8
O11 C21 H21B 109.8
C22 C21 H21B 109.8
H21A C21 H21B 108.2
O12 C22 C21 107.6(5)
O12 C22 H22A 110.2
C21 C22 H22A 110.2
O12 C22 H22B 110.2
C21 C22 H22B 110.2
H22A C22 H22B 108.5
O12 C23 C24 107.7(5)
O12 C23 H23A 110.2
C24 C23 H23A 110.2
O12 C23 H23B 110.2
C24 C23 H23B 110.2
H23A C23 H23B 108.5
O13 C24 C23 108.9(5)
O13 C24 H24A 109.9
C23 C24 H24A 109.9
O13 C24 H24B 109.9
C23 C24 H24B 109.9
H24A C24 H24B 108.3
O13 C25 C26 109.2(5)
O13 C25 H25A 109.8
C26 C25 H25A 109.8
O13 C25 H25B 109.8
C26 C25 H25B 109.8
H25A C25 H25B 108.3
O14 C26 C25 112.5(6)
O14 C26 H26A 109.1
C25 C26 H26A 109.1
O14 C26 H26B 109.1
C25 C26 H26B 109.1
H26A C26 H26B 107.8
O14 C27 C28 109.8(5)
O14 C27 H27A 109.7
C28 C27 H27A 109.7
O14 C27 H27B 109.7
C28 C27 H27B 109.7
H27A C27 H27B 108.2
O9 C28 C27 108.6(4)
O9 C28 H28A 110.0
C27 C28 H28A 110.0
O9 C28 H28B 110.0
C27 C28 H28B 110.0
H28A C28 H28B 108.4
C16 O3 C5 112.2(5)
C16 O3 K1 104.7(3)
C5 O3 K1 104.5(3)
C7 O4 C6 110.3(5)
C7 O4 K1 121.9(4)
C6 O4 K1 121.4(3)
C8 O5 C9 113.1(5)
C8 O5 K1 106.9(3)
C9 O5 K1 105.3(3)
C10 O6 C11 111.3(5)
C10 O6 K1 121.2(4)
C11 O6 K1 122.6(3)
C13 O7 C12 112.7(5)
C13 O7 K1 101.2(3)
C12 O7 K1 105.0(3)
C15 O8 C14 112.4(5)
C15 O8 K1 122.3(3)
C14 O8 K1 121.7(3)
C17 O9 C28 112.8(4)
C17 O9 K2 118.6(3)
C28 O9 K2 121.3(3)
C19 O10 C18 112.5(4)
C19 O10 K2 110.5(3)
C18 O10 K2 105.5(3)
C20 O11 C21 115.0(5)
C20 O11 K2 116.9(3)
C21 O11 K2 121.6(3)
C22 O12 C23 112.6(5)
C22 O12 K2 105.0(3)
C23 O12 K2 106.4(3)
C24 O13 C25 112.2(5)
C24 O13 K2 122.0(4)
C25 O13 K2 119.4(3)
C26 O14 C27 113.1(5)
C26 O14 K2 104.1(3)
C27 O14 K2 105.9(3)
C1 S1 Fe1 103.36(18)
C1 S1 K2 116.07(19)
Fe1 S1 K2 81.83(4)
C1 S1 K1 124.48(19)
Fe1 S1 K1 76.39(4)
K2 S1 K1 118.69(4)
C3 S2 Fe1 107.55(16)
C3 S2 K2 120.64(16)
Fe1 S2 K2 80.55(4)
C3 S2 K1 124.12(15)
Fe1 S2 K1 74.27(4)
K2 S2 K1 114.78(4)
N1 Fe1 N2 115.30(16)
N1 Fe1 S1 108.13(13)
N2 Fe1 S1 110.62(14)
N1 Fe1 S2 116.92(12)
N2 Fe1 S2 114.43(12)
S1 Fe1 S2 87.64(4)
N1 Fe1 K1 171.88(13)
N2 Fe1 K1 67.70(12)
S1 Fe1 K1 64.02(3)
S2 Fe1 K1 66.24(3)
N1 Fe1 K2 75.16(11)
N2 Fe1 K2 168.62(12)
S1 Fe1 K2 59.97(3)
S2 Fe1 K2 61.07(3)
K1 Fe1 K2 101.32(3)
O1 N1 Fe1 170.4(3)
O2 N2 Fe1 165.1(3)
O2 N2 K1 109.5(2)
Fe1 N2 K1 84.64(13)
O8 K1 O4 112.89(12)
O8 K1 O6 111.47(12)
O4 K1 O6 112.31(12)
O8 K1 O3 57.17(11)
O4 K1 O3 56.36(11)
O6 K1 O3 139.84(9)
O8 K1 O5 137.58(9)
O4 K1 O5 56.17(13)
O6 K1 O5 56.42(13)
O3 K1 O5 103.64(11)
O8 K1 O7 56.95(12)
O4 K1 O7 141.32(9)
O6 K1 O7 55.34(11)
O3 K1 O7 106.85(11)
O5 K1 O7 103.80(12)
O8 K1 S1 91.57(7)
O4 K1 S1 140.58(7)
O6 K1 S1 84.05(8)
O3 K1 S1 130.76(7)
O5 K1 S1 123.24(8)
O7 K1 S1 77.80(7)
O8 K1 N2 140.86(9)
O4 K1 N2 82.63(9)
O6 K1 N2 93.10(10)
O3 K1 N2 119.94(10)
O5 K1 N2 81.30(9)
O7 K1 N2 130.43(10)
S1 K1 N2 60.12(7)
O8 K1 S2 81.66(7)
O4 K1 S2 93.97(8)
O6 K1 S2 140.85(7)
O3 K1 S2 78.77(7)
O5 K1 S2 135.44(9)
O7 K1 S2 118.26(8)
S1 K1 S2 58.12(3)
N2 K1 S2 60.91(7)
O8 K1 Fe1 113.74(7)
O4 K1 Fe1 101.03(7)
O6 K1 Fe1 104.72(7)
O3 K1 Fe1 115.10(7)
O5 K1 Fe1 108.67(7)
O7 K1 Fe1 117.35(7)
S1 K1 Fe1 39.59(3)
N2 K1 Fe1 27.66(6)
S2 K1 Fe1 39.49(2)
O11 K2 O9 114.76(11)
O11 K2 O13 110.16(12)
O9 K2 O13 113.16(12)
O11 K2 O10 57.93(11)
O9 K2 O10 57.28(11)
O13 K2 O10 139.57(9)
O11 K2 O14 137.76(10)
O9 K2 O14 56.15(11)
O13 K2 O14 57.18(12)
O10 K2 O14 103.45(11)
O11 K2 O12 55.49(12)
O9 K2 O12 144.62(9)
O13 K2 O12 55.75(13)
O10 K2 O12 106.98(11)
O14 K2 O12 105.71(12)
O11 K2 S1 141.56(7)
O9 K2 S1 82.69(7)
O13 K2 S1 91.28(8)
O10 K2 S1 122.49(7)
O14 K2 S1 80.65(8)
O12 K2 S1 127.37(8)
O11 K2 S2 85.71(7)
O9 K2 S2 90.30(7)
O13 K2 S2 140.25(7)
O10 K2 S2 79.96(6)
O14 K2 S2 131.33(8)
O12 K2 S2 119.84(9)
S1 K2 S2 59.05(3)
O11 K2 Fe1 104.45(7)
O9 K2 Fe1 111.30(6)
O13 K2 Fe1 101.90(7)
O10 K2 Fe1 118.32(6)
O14 K2 Fe1 117.36(8)
O12 K2 Fe1 104.04(7)
S1 K2 Fe1 38.20(2)
S2 K2 Fe1 38.38(2)

loop_
_geom_bond_atom_site_label_1
_geom_bond_atom_site_label_2
_geom_bond_distance
C1 C2 1.465(6)
C1 S1 1.824(5)
C1 H1A 0.9900
C1 H1B 0.9900
C2 H2A 0.9800
C2 H2B 0.9800
C2 H2C 0.9800
C3 C4 1.493(6)
C3 S2 1.812(5)
C3 H3A 0.9900
C3 H3B 0.9900
C4 H4A 0.9800
C4 H4B 0.9800
C4 H4C 0.9800
C5 O3 1.418(6)
C5 C6 1.474(7)
C5 H5A 0.9900
C5 H5B 0.9900
C6 O4 1.418(6)
C6 H6A 0.9900
C6 H6B 0.9900
C7 O4 1.410(5)
C7 C8 1.493(8)
C7 H7A 0.9900
C7 H7B 0.9900
C8 O5 1.405(7)
C8 H8A 0.9900
C8 H8B 0.9900
C9 O5 1.435(7)
C9 C10 1.457(8)
C9 H9A 0.9900
C9 H9B 0.9900
C10 O6 1.403(6)
C10 H10A 0.9900
C10 H10B 0.9900
C11 O6 1.414(6)
C11 C12 1.479(7)
C11 H11A 0.9900
C11 H11B 0.9900
C12 O7 1.413(6)
C12 H12A 0.9900
C12 H12B 0.9900
C13 O7 1.411(6)
C13 C14 1.471(7)
C13 H13A 0.9900
C13 H13B 0.9900
C14 O8 1.421(6)
C14 H14A 0.9900
C14 H14B 0.9900
C15 O8 1.405(6)
C15 C16 1.503(7)
C15 H15A 0.9900
C15 H15B 0.9900
C16 O3 1.396(5)
C16 H16A 0.9900
C16 H16B 0.9900
C17 O9 1.418(5)
C17 C18 1.481(7)
C17 H17A 0.9900
C17 H17B 0.9900
C18 O10 1.417(5)
C18 H18A 0.9900
C18 H18B 0.9900
C19 O10 1.400(6)
C19 C20 1.462(7)
C19 H19A 0.9900
C19 H19B 0.9900
C20 O11 1.411(5)
C20 H20A 0.9900
C20 H20B 0.9900
C21 O11 1.414(5)
C21 C22 1.484(7)
C21 H21A 0.9900
C21 H21B 0.9900
C22 O12 1.389(6)
C22 H22A 0.9900
C22 H22B 0.9900
C23 O12 1.415(6)
C23 C24 1.497(8)
C23 H23A 0.9900
C23 H23B 0.9900
C24 O13 1.397(6)
C24 H24A 0.9900
C24 H24B 0.9900
C25 O13 1.415(7)
C25 C26 1.448(8)
C25 H25A 0.9900
C25 H25B 0.9900
C26 O14 1.391(6)
C26 H26A 0.9900
C26 H26B 0.9900
C27 O14 1.404(6)
C27 C28 1.466(7)
C27 H27A 0.9900
C27 H27B 0.9900
C28 O9 1.414(6)
C28 H28A 0.9900
C28 H28B 0.9900
O1 N1 1.203(4)
O2 N2 1.206(3)
O3 K1 3.011(3)
O4 K1 2.900(4)
O5 K1 3.029(3)
O6 K1 2.928(4)
O7 K1 3.065(3)
O8 K1 2.832(3)
O9 K2 2.902(3)
O10 K2 2.925(3)
O11 K2 2.888(4)
O12 K2 3.047(3)
O13 K2 2.909(4)
O14 K2 3.038(4)
S1 Fe1 2.3147(13)
S1 K2 3.2407(14)
S1 K1 3.2650(15)
S2 Fe1 2.3320(12)
S2 K2 3.2875(14)
S2 K1 3.3564(15)
Fe1 N1 1.638(4)
Fe1 N2 1.646(4)
Fe1 K1 3.5301(11)
Fe1 K2 3.7050(11)
N2 K1 3.281(3)
